data_7011030
loop_
_publ_author_name
'Allan Bashall'
'Andrew D. Bond'
'Alexander D. Hopkins'
'Sara J. Kidd'
'Mary McPartlin'
'Alexander Steiner'
'Robert Wolf'
'Anthony D. Woods'
'Dominic S. Wright'

_publ_section_title
;
 Synthesis, structures and coordination behaviour of [As(NR)3]3&#x2212;
 trianions
;
_journal_issue 3
_journal_name_full 'J. Chem. Soc., Dalton Trans.'
_journal_page_first 343
_journal_page_last 351
_journal_paper_doi 10.1039/b106913f
_journal_year 2002
_chemical_formula_moiety 'C64 H82 As2 Li8 N16 O6, 2(C4 H8 O)'
_chemical_formula_sum 'C72 H98 As2 Li8 N16 O8'
_chemical_formula_weight 1521.02
_space_group_IT_number 2
_symmetry_cell_setting triclinic
_symmetry_space_group_name_Hall '-P 1'
_symmetry_space_group_name_H-M 'P -1'
_atom_sites_solution_hydrogens geom
_atom_sites_solution_primary direct
_atom_sites_solution_secondary difmap
_cell_angle_alpha 82.657(3)
_cell_angle_beta 71.871(3)
_cell_angle_gamma 69.363(2)
_cell_formula_units_Z 1
_cell_length_a 11.8168(6)
_cell_length_b 13.2090(6)
_cell_length_c 14.3578(5)
_cell_measurement_reflns_used 29512
_cell_measurement_temperature 180(2)
_cell_measurement_theta_max 27.48
_cell_measurement_theta_min 1.00
_cell_volume 1992.75(16)
_computing_cell_refinement 'HKL Scalepack (Otwinowski & Minor 1997)'
_computing_data_collection 'Collect (Nonius B.V. 1998)'
_computing_data_reduction
;
HKL Denzo and Scalepack (Otwinowski & Minor 1997)
;
_computing_publication_material 'SHELXL-97 (Sheldrick 1997)'
_computing_structure_refinement 'SHELXL-97 (Sheldrick 1997)'
_computing_structure_solution 'SIR-92 (Altomare et al. 1994)'
_diffrn_ambient_temperature 180(2)
_diffrn_measured_fraction_theta_full 0.988
_diffrn_measured_fraction_theta_max 0.988
_diffrn_measurement_device_type 'Nonius Kappa CCD'
_diffrn_measurement_method 'Thin slice \w and \f scans'
_diffrn_radiation_monochromator graphite
_diffrn_radiation_source 'fine-focus sealed tube'
_diffrn_radiation_type MoK\a
_diffrn_radiation_wavelength 0.71073
_diffrn_reflns_av_R_equivalents 0.0472
_diffrn_reflns_av_sigmaI/netI 0.0509
_diffrn_reflns_limit_h_max 14
_diffrn_reflns_limit_h_min -13
_diffrn_reflns_limit_k_max 15
_diffrn_reflns_limit_k_min -15
_diffrn_reflns_limit_l_max 16
_diffrn_reflns_limit_l_min -17
_diffrn_reflns_number 19493
_diffrn_reflns_theta_full 25.00
_diffrn_reflns_theta_max 25.00
_diffrn_reflns_theta_min 3.59
_diffrn_standards_number 0
_exptl_absorpt_coefficient_mu 0.899
_exptl_absorpt_correction_T_max 0.939
_exptl_absorpt_correction_T_min 0.821
_exptl_absorpt_correction_type multi-scan
_exptl_absorpt_process_details 'Sortav Blessing (1995)'
_exptl_crystal_density_diffrn 1.267
_exptl_crystal_density_method 'not measured'
_exptl_crystal_description block
_exptl_crystal_F_000 796
_exptl_crystal_size_max 0.35
_exptl_crystal_size_mid 0.18
_exptl_crystal_size_min 0.07
_refine_diff_density_max 0.836
_refine_diff_density_min -0.364
_refine_diff_density_rms 0.059
_refine_ls_extinction_method none
_refine_ls_goodness_of_fit_ref 1.042
_refine_ls_hydrogen_treatment mixed
_refine_ls_matrix_type full
_refine_ls_number_parameters 591
_refine_ls_number_reflns 6933
_refine_ls_number_restraints 31
_refine_ls_restrained_S_all 1.042
_refine_ls_R_factor_all 0.0633
_refine_ls_R_factor_gt 0.0485
_refine_ls_shift/su_max 0.000
_refine_ls_shift/su_mean 0.000
_refine_ls_structure_factor_coef Fsqd
_refine_ls_weighting_details 'calc w=1/[\s^2^(Fo^2^)+(0.0557P)^2^+1.2934P] where P=(Fo^2^+2Fc^2^)/3'
_refine_ls_weighting_scheme calc
_refine_ls_wR_factor_gt 0.1141
_refine_ls_wR_factor_ref 0.1204
_reflns_number_gt 5736
_reflns_number_total 6933
_reflns_threshold_expression >2sigma(I)
_cod_data_source_file b106913f.txt
_cod_data_source_block dw0132
_cod_original_cell_volume 1992.75(15)
_cod_original_sg_symbol_H-M P-1
_cod_database_code 7011030

loop_
_symmetry_equiv_pos_as_xyz
'x, y, z'
'-x, -y, -z'

loop_
_atom_site_label
_atom_site_type_symbol
_atom_site_fract_x
_atom_site_fract_y
_atom_site_fract_z
_atom_site_U_iso_or_equiv
_atom_site_adp_type
_atom_site_occupancy
_atom_site_symmetry_multiplicity
_atom_site_calc_flag
_atom_site_refinement_flags
_atom_site_disorder_assembly
_atom_site_disorder_group
As1 As -0.06539(3) 0.11850(2) -0.10435(2) 0.04220(12) Uani 1 1 d . . .
N1 N 0.0594(2) 0.1527(2) -0.20482(17) 0.0468(6) Uani 1 1 d . A .
N2 N -0.1378(2) 0.0775(2) -0.18425(17) 0.0459(6) Uani 1 1 d . A .
N3 N -0.1750(2) 0.26008(19) -0.10248(18) 0.0461(6) Uani 1 1 d . . .
N4 N 0.2150(2) -0.0100(2) -0.17428(18) 0.0480(6) Uani 1 1 d . . .
N5 N -0.0438(2) -0.1070(2) -0.14222(18) 0.0486(6) Uani 1 1 d . . .
N6 N -0.2158(2) 0.2568(2) 0.07047(18) 0.0496(6) Uani 1 1 d . . .
N7 N -0.0802(3) 0.2814(2) -0.3606(2) 0.0603(7) Uani 1 1 d D A .
H1N H -0.020(2) 0.290(3) -0.4120(17) 0.064(11) Uiso 1 1 d D . .
N8 N -0.2928(3) 0.3043(2) -0.3171(2) 0.0575(7) Uani 1 1 d . A .
Li1 Li -0.1007(5) 0.0989(4) 0.0922(4) 0.0505(12) Uani 1 1 d . . .
Li2 Li -0.0202(5) 0.1268(5) -0.3105(4) 0.0534(13) Uani 1 1 d . . .
Li3 Li -0.0580(5) 0.3047(4) -0.2297(4) 0.0538(13) Uani 1 1 d . A .
Li4 Li -0.2766(5) 0.2260(5) -0.1858(4) 0.0540(13) Uani 1 1 d . A .
C1 C 0.1793(3) 0.0893(2) -0.2209(2) 0.0454(7) Uani 1 1 d . . .
C2 C 0.3407(3) -0.0653(3) -0.1945(3) 0.0613(9) Uani 1 1 d . . .
H2 H 0.3657 -0.1331 -0.1618 0.074 Uiso 1 1 calc R A .
C3 C 0.4337(4) -0.0315(4) -0.2579(3) 0.0751(11) Uani 1 1 d . A .
H3 H 0.5201 -0.0734 -0.2675 0.090 Uiso 1 1 calc R . .
C4 C 0.3981(4) 0.0660(3) -0.3081(3) 0.0725(11) Uani 1 1 d . . .
H4 H 0.4600 0.0913 -0.3545 0.087 Uiso 1 1 calc R A .
C5 C 0.2747(3) 0.1244(3) -0.2900(2) 0.0594(9) Uani 1 1 d . A .
H5 H 0.2505 0.1911 -0.3245 0.071 Uiso 1 1 calc R . .
C10 C -0.1231(3) -0.0279(2) -0.1863(2) 0.0448(7) Uani 1 1 d . . .
C11 C -0.0386(4) -0.2101(3) -0.1469(3) 0.0649(9) Uani 1 1 d . . .
H11 H 0.0120 -0.2641 -0.1126 0.078 Uiso 1 1 calc R A .
C12 C -0.1006(4) -0.2433(3) -0.1971(3) 0.0775(11) Uani 1 1 d . A .
H12 H -0.0912 -0.3175 -0.1991 0.093 Uiso 1 1 calc R . .
C13 C -0.1780(4) -0.1637(3) -0.2451(3) 0.0711(10) Uani 1 1 d . . .
H13 H -0.2215 -0.1829 -0.2819 0.085 Uiso 1 1 calc R A .
C14 C -0.1904(3) -0.0585(3) -0.2386(2) 0.0574(8) Uani 1 1 d . A .
H14 H -0.2451 -0.0040 -0.2695 0.069 Uiso 1 1 calc R . .
C20 C -0.2328(3) 0.3088(2) -0.0155(2) 0.0447(7) Uani 1 1 d . . .
C21 C -0.2813(3) 0.3111(3) 0.1544(2) 0.0602(9) Uani 1 1 d . . .
H21 H -0.2690 0.2739 0.2135 0.072 Uiso 1 1 calc R . .
C22 C -0.3627(4) 0.4133(3) 0.1623(3) 0.0674(10) Uani 1 1 d . . .
H22 H -0.4075 0.4461 0.2242 0.081 Uiso 1 1 calc R . .
C23 C -0.3781(4) 0.4687(3) 0.0751(3) 0.0703(10) Uani 1 1 d . . .
H23 H -0.4327 0.5416 0.0764 0.084 Uiso 1 1 calc R . .
C24 C -0.3146(3) 0.4177(3) -0.0116(3) 0.0600(9) Uani 1 1 d . . .
H24 H -0.3251 0.4556 -0.0708 0.072 Uiso 1 1 calc R . .
C30 C -0.1874(4) 0.3127(3) -0.3867(2) 0.0544(8) Uani 1 1 d . . .
C31 C -0.4021(4) 0.3378(3) -0.3403(3) 0.0721(10) Uani 1 1 d . . .
H31 H -0.4754 0.3333 -0.2906 0.087 Uiso 1 1 calc R A .
C32 C -0.4152(5) 0.3782(4) -0.4307(4) 0.0869(13) Uani 1 1 d . A .
H32 H -0.4949 0.4009 -0.4434 0.104 Uiso 1 1 calc R . .
C33 C -0.3089(5) 0.3845(4) -0.5023(3) 0.0868(13) Uani 1 1 d . . .
H33 H -0.3143 0.4109 -0.5660 0.104 Uiso 1 1 calc R A .
C34 C -0.1963(4) 0.3532(3) -0.4825(3) 0.0702(11) Uani 1 1 d . A .
H34 H -0.1232 0.3582 -0.5322 0.084 Uiso 1 1 calc R . .
O1 O 0.0831(3) 0.0187(2) -0.40744(18) 0.0765(7) Uani 0.40 1 d PD A 1
C40 C 0.1641(16) -0.0870(11) -0.3828(9) 0.061(5) Uani 0.40 1 d PD A 1
H40A H 0.1626 -0.0900 -0.3132 0.073 Uiso 0.40 1 calc PR A 1
H40B H 0.1346 -0.1449 -0.3935 0.073 Uiso 0.40 1 calc PR A 1
C41 C 0.2847(13) -0.1004(15) -0.4434(11) 0.073(5) Uani 0.40 1 d PD A 1
H41A H 0.3182 -0.1680 -0.4806 0.087 Uiso 0.40 1 calc PR A 1
H41B H 0.3421 -0.1036 -0.4046 0.087 Uiso 0.40 1 calc PR A 1
C42 C 0.272(2) 0.001(2) -0.5146(14) 0.135(12) Uani 0.40 1 d PD A 1
H42A H 0.2997 0.0545 -0.4940 0.162 Uiso 0.40 1 calc PR A 1
H42B H 0.3226 -0.0206 -0.5826 0.162 Uiso 0.40 1 calc PR A 1
C43 C 0.1362(19) 0.045(2) -0.5072(14) 0.078(6) Uani 0.40 1 d PD A 1
H43A H 0.1087 0.1244 -0.5197 0.093 Uiso 0.40 1 calc PR A 1
H43B H 0.1146 0.0098 -0.5528 0.093 Uiso 0.40 1 calc PR A 1
O1' O 0.0831(3) 0.0187(2) -0.40744(18) 0.0765(7) Uani 0.60 1 d PD A 2
C40' C 0.1416(16) -0.0935(9) -0.3869(12) 0.116(7) Uani 0.60 1 d PD A 2
H40C H 0.1261 -0.1075 -0.3154 0.139 Uiso 0.60 1 calc PR A 2
H40D H 0.1087 -0.1394 -0.4135 0.139 Uiso 0.60 1 calc PR A 2
C41' C 0.2694(17) -0.1139(18) -0.4332(17) 0.175(10) Uani 0.60 1 d PD A 2
H41C H 0.3145 -0.1920 -0.4458 0.209 Uiso 0.60 1 calc PR A 2
H41D H 0.3094 -0.0883 -0.3940 0.209 Uiso 0.60 1 calc PR A 2
C42' C 0.2672(10) -0.0466(15) -0.5312(9) 0.123(5) Uani 0.60 1 d PD A 2
H42C H 0.3479 -0.0326 -0.5626 0.147 Uiso 0.60 1 calc PR A 2
H42D H 0.2485 -0.0827 -0.5781 0.147 Uiso 0.60 1 calc PR A 2
C43' C 0.1623(15) 0.0542(16) -0.4937(10) 0.114(8) Uani 0.60 1 d PD A 2
H43C H 0.1943 0.1075 -0.4771 0.137 Uiso 0.60 1 calc PR A 2
H43D H 0.1157 0.0873 -0.5426 0.137 Uiso 0.60 1 calc PR A 2
O2 O -0.0044(3) 0.4254(2) -0.21432(18) 0.0708(7) Uani 0.45 1 d PD A 1
C50 C 0.032(2) 0.4020(15) -0.1238(10) 0.079(6) Uani 0.45 1 d PD A 1
H50A H 0.0719 0.3234 -0.1146 0.095 Uiso 0.45 1 calc PR A 1
H50B H -0.0425 0.4295 -0.0664 0.095 Uiso 0.45 1 calc PR A 1
C51 C 0.1244(15) 0.4622(12) -0.1394(11) 0.073(4) Uani 0.45 1 d PD A 1
H51A H 0.0801 0.5367 -0.1147 0.087 Uiso 0.45 1 calc PR A 1
H51B H 0.1889 0.4243 -0.1048 0.087 Uiso 0.45 1 calc PR A 1
C52 C 0.1821(17) 0.464(2) -0.2436(15) 0.121(10) Uani 0.45 1 d PD A 1
H52A H 0.2624 0.4029 -0.2623 0.145 Uiso 0.45 1 calc PR A 1
H52B H 0.1997 0.5325 -0.2647 0.145 Uiso 0.45 1 calc PR A 1
C53 C 0.0894(19) 0.454(2) -0.2897(9) 0.090(11) Uani 0.45 1 d PD A 1
H53A H 0.0515 0.5235 -0.3212 0.108 Uiso 0.45 1 calc PR A 1
H53B H 0.1318 0.3976 -0.3402 0.108 Uiso 0.45 1 calc PR A 1
O2' O -0.0044(3) 0.4254(2) -0.21432(18) 0.0708(7) Uani 0.55 1 d PD A 2
C50' C 0.0063(16) 0.4431(12) -0.1203(8) 0.076(5) Uani 0.55 1 d PD A 2
H50C H -0.0307 0.3977 -0.0681 0.092 Uiso 0.55 1 calc PR A 2
H50D H -0.0357 0.5201 -0.1020 0.092 Uiso 0.55 1 calc PR A 2
C51' C 0.1473(18) 0.4099(16) -0.1383(16) 0.155(9) Uani 0.55 1 d PD A 2
H51C H 0.1672 0.4578 -0.1027 0.186 Uiso 0.55 1 calc PR A 2
H51D H 0.1803 0.3345 -0.1146 0.186 Uiso 0.55 1 calc PR A 2
C52' C 0.2040(13) 0.4182(16) -0.2419(14) 0.088(5) Uani 0.55 1 d PD A 2
H52C H 0.2695 0.3487 -0.2668 0.106 Uiso 0.55 1 calc PR A 2
H52D H 0.2435 0.4754 -0.2565 0.106 Uiso 0.55 1 calc PR A 2
C53' C 0.0996(12) 0.4460(14) -0.2883(9) 0.076(7) Uani 0.55 1 d PD A 2
H53C H 0.0759 0.5230 -0.3096 0.091 Uiso 0.55 1 calc PR A 2
H53D H 0.1256 0.4006 -0.3460 0.091 Uiso 0.55 1 calc PR A 2
O3 O -0.4480(2) 0.2258(2) -0.10844(19) 0.0737(7) Uani 0.40 1 d PD A 1
C60 C -0.537(3) 0.199(3) -0.1330(13) 0.140(14) Uani 0.40 1 d PD A 1
H60A H -0.4967 0.1523 -0.1909 0.168 Uiso 0.40 1 calc PR A 1
H60B H -0.6006 0.2655 -0.1494 0.168 Uiso 0.40 1 calc PR A 1
C61 C -0.599(3) 0.141(3) -0.0478(16) 0.139(15) Uani 0.40 1 d PD A 1
H61A H -0.6914 0.1679 -0.0362 0.167 Uiso 0.40 1 calc PR A 1
H61B H -0.5662 0.0625 -0.0587 0.167 Uiso 0.40 1 calc PR A 1
C62 C -0.567(3) 0.166(3) 0.0329(15) 0.188(19) Uani 0.40 1 d PD A 1
H62A H -0.5379 0.0989 0.0716 0.226 Uiso 0.40 1 calc PR A 1
H62B H -0.6408 0.2180 0.0764 0.226 Uiso 0.40 1 calc PR A 1
C63 C -0.466(3) 0.211(2) -0.0075(8) 0.106(12) Uani 0.40 1 d PD A 1
H63A H -0.4893 0.2814 0.0231 0.127 Uiso 0.40 1 calc PR A 1
H63B H -0.3876 0.1618 0.0060 0.127 Uiso 0.40 1 calc PR A 1
O3' O -0.4480(2) 0.2258(2) -0.10844(19) 0.0737(7) Uani 0.60 1 d PD A 2
C60' C -0.5127(19) 0.1662(19) -0.1324(13) 0.133(8) Uani 0.60 1 d PD A 2
H60C H -0.4571 0.0903 -0.1460 0.160 Uiso 0.60 1 calc PR A 2
H60D H -0.5397 0.1981 -0.1915 0.160 Uiso 0.60 1 calc PR A 2
C61' C -0.625(2) 0.170(3) -0.0469(17) 0.145(11) Uani 0.60 1 d PD A 2
H61C H -0.7037 0.2207 -0.0597 0.174 Uiso 0.60 1 calc PR A 2
H61D H -0.6336 0.0974 -0.0305 0.174 Uiso 0.60 1 calc PR A 2
C62' C -0.596(2) 0.208(2) 0.0297(11) 0.188(11) Uani 0.60 1 d PD A 2
H62C H -0.6101 0.1629 0.0899 0.226 Uiso 0.60 1 calc PR A 2
H62D H -0.6502 0.2841 0.0452 0.226 Uiso 0.60 1 calc PR A 2
C63' C -0.4624(19) 0.199(2) -0.0092(9) 0.161(13) Uani 0.60 1 d PD A 2
H63C H -0.4433 0.2509 0.0231 0.194 Uiso 0.60 1 calc PR A 2
H63D H -0.4067 0.1251 0.0000 0.194 Uiso 0.60 1 calc PR A 2
O4 O -0.2984(9) 0.6113(5) -0.3189(5) 0.210(3) Uani 1 1 d . B 1
C70 C -0.1796(6) 0.6158(6) -0.4040(6) 0.134(2) Uani 1 1 d . B 1
H70A H -0.1189 0.6298 -0.3773 0.160 Uiso 1 1 calc R B 1
H70B H -0.1376 0.5455 -0.4376 0.160 Uiso 1 1 calc R B 1
C71 C -0.2137(5) 0.6914(5) -0.4651(4) 0.0988(17) Uani 1 1 d . B 1
H71A H -0.1638 0.6675 -0.5327 0.119 Uiso 1 1 calc R B 1
H71B H -0.1968 0.7562 -0.4532 0.119 Uiso 1 1 calc R B 1
C72 C -0.3338(8) 0.7162(6) -0.4562(5) 0.142(2) Uani 1 1 d . B 1
H72A H -0.3428 0.6940 -0.5161 0.170 Uiso 1 1 calc R B 1
H72B H -0.3737 0.7958 -0.4519 0.170 Uiso 1 1 calc R B 1
C73 C -0.4005(6) 0.6671(6) -0.3725(5) 0.128(2) Uani 1 1 d . B 1
H73A H -0.4297 0.6137 -0.3923 0.154 Uiso 1 1 calc R B 1
H73B H -0.4739 0.7221 -0.3310 0.154 Uiso 1 1 calc R B 1

loop_
_atom_site_aniso_label
_atom_site_aniso_U_11
_atom_site_aniso_U_22
_atom_site_aniso_U_33
_atom_site_aniso_U_23
_atom_site_aniso_U_13
_atom_site_aniso_U_12
As1 0.0443(2) 0.04293(19) 0.03852(17) 0.00760(12) -0.01696(13) -0.01186(14)
N1 0.0414(15) 0.0529(15) 0.0456(13) 0.0108(11) -0.0155(11) -0.0166(12)
N2 0.0517(15) 0.0488(15) 0.0435(13) 0.0098(11) -0.0219(11) -0.0206(12)
N3 0.0463(15) 0.0407(14) 0.0514(14) 0.0083(11) -0.0220(12) -0.0106(12)
N4 0.0426(15) 0.0544(15) 0.0475(14) 0.0028(11) -0.0181(11) -0.0134(12)
N5 0.0493(15) 0.0461(15) 0.0540(15) 0.0060(11) -0.0204(12) -0.0175(12)
N6 0.0496(15) 0.0470(15) 0.0488(14) -0.0009(11) -0.0160(12) -0.0103(12)
N7 0.065(2) 0.0683(19) 0.0521(16) 0.0190(14) -0.0263(15) -0.0263(16)
N8 0.0629(18) 0.0542(17) 0.0600(16) 0.0139(13) -0.0316(15) -0.0179(14)
Li1 0.055(3) 0.053(3) 0.044(3) 0.009(2) -0.020(2) -0.017(3)
Li2 0.058(3) 0.062(3) 0.047(3) 0.010(2) -0.023(2) -0.023(3)
Li3 0.059(3) 0.056(3) 0.057(3) 0.017(2) -0.027(3) -0.030(3)
Li4 0.049(3) 0.062(3) 0.056(3) 0.012(2) -0.027(2) -0.019(3)
C1 0.0507(19) 0.0511(18) 0.0391(15) 0.0025(13) -0.0182(13) -0.0191(15)
C2 0.053(2) 0.062(2) 0.068(2) 0.0055(17) -0.0257(17) -0.0127(18)
C3 0.040(2) 0.086(3) 0.096(3) 0.004(2) -0.0200(19) -0.018(2)
C4 0.051(2) 0.082(3) 0.085(3) 0.007(2) -0.0148(19) -0.031(2)
C5 0.052(2) 0.066(2) 0.060(2) 0.0104(16) -0.0139(16) -0.0247(18)
C10 0.0450(17) 0.0500(18) 0.0393(15) 0.0051(13) -0.0108(13) -0.0186(14)
C11 0.061(2) 0.049(2) 0.087(3) 0.0063(18) -0.029(2) -0.0164(18)
C12 0.079(3) 0.056(2) 0.110(3) -0.002(2) -0.037(2) -0.029(2)
C13 0.074(3) 0.074(3) 0.083(3) -0.005(2) -0.033(2) -0.034(2)
C14 0.058(2) 0.065(2) 0.0574(19) 0.0032(16) -0.0243(16) -0.0260(18)
C20 0.0395(16) 0.0426(16) 0.0556(18) 0.0038(14) -0.0195(14) -0.0143(14)
C21 0.062(2) 0.061(2) 0.0521(19) -0.0050(16) -0.0145(16) -0.0140(18)
C22 0.058(2) 0.066(2) 0.073(2) -0.0166(19) -0.0096(18) -0.019(2)
C23 0.055(2) 0.048(2) 0.100(3) -0.014(2) -0.020(2) -0.0053(17)
C24 0.056(2) 0.0471(19) 0.075(2) 0.0070(17) -0.0268(18) -0.0095(16)
C30 0.073(2) 0.0456(18) 0.0521(18) 0.0105(14) -0.0326(17) -0.0200(17)
C31 0.069(3) 0.064(2) 0.088(3) 0.012(2) -0.041(2) -0.017(2)
C32 0.096(3) 0.080(3) 0.104(3) 0.022(2) -0.070(3) -0.024(3)
C33 0.120(4) 0.085(3) 0.072(3) 0.027(2) -0.064(3) -0.032(3)
C34 0.100(3) 0.066(2) 0.056(2) 0.0226(17) -0.041(2) -0.033(2)
O1 0.0788(18) 0.090(2) 0.0587(15) 0.0045(14) -0.0164(13) -0.0306(16)
C40 0.092(14) 0.068(10) 0.034(5) 0.007(6) -0.020(7) -0.041(10)
C41 0.048(8) 0.087(11) 0.070(8) -0.032(8) -0.021(6) 0.006(7)
C42 0.15(2) 0.21(3) 0.061(9) -0.044(13) 0.008(11) -0.10(2)
C43 0.058(8) 0.115(13) 0.038(7) 0.011(8) -0.010(6) -0.011(8)
O1' 0.0788(18) 0.090(2) 0.0587(15) 0.0045(14) -0.0164(13) -0.0306(16)
C40' 0.079(8) 0.088(10) 0.151(13) -0.057(8) 0.001(7) -0.004(7)
C41' 0.15(2) 0.136(16) 0.22(2) 0.008(14) -0.052(18) -0.041(15)
C42' 0.068(6) 0.179(14) 0.080(8) -0.024(8) 0.003(5) -0.004(7)
C43' 0.096(13) 0.165(13) 0.051(7) -0.012(6) -0.003(8) -0.020(10)
O2 0.0849(19) 0.0839(18) 0.0644(15) 0.0140(13) -0.0293(13) -0.0512(16)
C50 0.115(13) 0.077(13) 0.066(7) -0.007(7) -0.025(7) -0.056(10)
C51 0.079(9) 0.087(9) 0.073(7) 0.011(6) -0.045(6) -0.036(7)
C52 0.099(14) 0.16(3) 0.131(16) -0.020(14) -0.020(12) -0.088(17)
C53 0.13(2) 0.115(19) 0.070(14) 0.000(10) -0.039(13) -0.084(15)
O2' 0.0849(19) 0.0839(18) 0.0644(15) 0.0140(13) -0.0293(13) -0.0512(16)
C50' 0.121(10) 0.070(10) 0.059(5) 0.004(5) -0.026(5) -0.059(8)
C51' 0.113(12) 0.20(2) 0.176(16) 0.084(16) -0.098(12) -0.059(15)
C52' 0.069(7) 0.093(10) 0.111(10) -0.021(6) -0.024(6) -0.032(6)
C53' 0.071(10) 0.055(8) 0.072(11) 0.021(6) 0.003(7) -0.016(7)
O3 0.0646(17) 0.096(2) 0.0720(16) 0.0177(14) -0.0259(13) -0.0411(15)
C60 0.093(13) 0.29(4) 0.089(14) 0.070(17) -0.054(12) -0.13(2)
C61 0.18(3) 0.18(3) 0.13(2) 0.073(17) -0.06(2) -0.15(3)
C62 0.20(3) 0.33(4) 0.14(2) 0.17(3) -0.12(2) -0.22(3)
C63 0.17(3) 0.148(19) 0.037(9) 0.023(10) -0.010(11) -0.119(19)
O3' 0.0646(17) 0.096(2) 0.0720(16) 0.0177(14) -0.0259(13) -0.0411(15)
C60' 0.131(14) 0.158(12) 0.148(16) -0.040(11) -0.027(10) -0.092(11)
C61' 0.075(8) 0.19(2) 0.18(2) 0.030(15) -0.045(10) -0.062(10)
C62' 0.177(17) 0.28(2) 0.117(14) -0.048(14) 0.055(13) -0.161(17)
C63' 0.138(19) 0.30(3) 0.115(16) 0.083(16) -0.071(13) -0.15(2)
O4 0.309(9) 0.183(6) 0.161(5) 0.029(4) -0.083(6) -0.106(6)
C70 0.097(4) 0.145(6) 0.165(7) -0.049(5) -0.014(5) -0.051(4)
C71 0.074(3) 0.100(4) 0.111(4) 0.029(3) -0.005(3) -0.046(3)
C72 0.162(7) 0.159(6) 0.101(4) 0.035(4) -0.027(4) -0.073(6)
C73 0.120(5) 0.137(5) 0.118(5) 0.010(4) -0.022(4) -0.047(4)

loop_
_atom_type_symbol
_atom_type_description
_atom_type_scat_dispersion_real
_atom_type_scat_dispersion_imag
_atom_type_scat_source
C C 0.0033 0.0016 'International Tables Vol C Tables 4.2.6.8 and 6.1.1.4'
H H 0.0000 0.0000 'International Tables Vol C Tables 4.2.6.8 and 6.1.1.4'
Li Li -0.0003 0.0001 'International Tables Vol C Tables 4.2.6.8 and 6.1.1.4'
N N 0.0061 0.0033 'International Tables Vol C Tables 4.2.6.8 and 6.1.1.4'
O O 0.0106 0.0060 'International Tables Vol C Tables 4.2.6.8 and 6.1.1.4'
As As 0.0499 2.0058 'International Tables Vol C Tables 4.2.6.8 and 6.1.1.4'

loop_
_geom_angle_atom_site_label_1
_geom_angle_atom_site_label_2
_geom_angle_atom_site_label_3
_geom_angle
_geom_angle_site_symmetry_1
_geom_angle_site_symmetry_3
_geom_angle_publ_flag
N1 As1 N2 96.33(11) . . ?
N1 As1 N3 91.46(11) . . ?
N2 As1 N3 91.23(11) . . ?
N1 As1 Li1 131.15(14) . . ?
N2 As1 Li1 131.62(14) . . ?
N3 As1 Li1 95.59(14) . . ?
N1 As1 Li2 48.85(14) . . ?
N2 As1 Li2 47.79(13) . . ?
N3 As1 Li2 87.55(14) . . ?
Li1 As1 Li2 176.84(16) . . ?
N1 As1 Li3 45.80(14) . . ?
N2 As1 Li3 88.81(13) . . ?
N3 As1 Li3 46.40(14) . . ?
Li1 As1 Li3 128.73(16) . . ?
Li2 As1 Li3 54.01(16) . . ?
N1 As1 Li1 91.02(13) . 2 ?
N2 As1 Li1 91.82(13) . 2 ?
N3 As1 Li1 175.84(13) . 2 ?
Li1 As1 Li1 80.26(17) . 2 ?
Li2 As1 Li1 96.60(15) . 2 ?
Li3 As1 Li1 136.51(16) . 2 ?
N1 As1 Li4 98.06(13) . . ?
N2 As1 Li4 44.88(14) . . ?
N3 As1 Li4 46.45(14) . . ?
Li1 As1 Li4 121.18(16) . . ?
Li2 As1 Li4 61.00(16) . . ?
Li3 As1 Li4 61.97(15) . . ?
Li1 As1 Li4 136.35(16) 2 . ?
C1 N1 As1 120.0(2) . . ?
C1 N1 Li3 144.4(3) . . ?
As1 N1 Li3 94.00(18) . . ?
C1 N1 Li2 111.0(2) . . ?
As1 N1 Li2 90.30(18) . . ?
Li3 N1 Li2 76.2(2) . . ?
C10 N2 As1 118.2(2) . . ?
C10 N2 Li4 138.4(3) . . ?
As1 N2 Li4 95.88(19) . . ?
C10 N2 Li2 111.7(2) . . ?
As1 N2 Li2 91.36(18) . . ?
Li4 N2 Li2 88.9(2) . . ?
C20 N3 As1 117.92(19) . . ?
C20 N3 Li3 130.3(3) . . ?
As1 N3 Li3 93.22(19) . . ?
C20 N3 Li4 122.0(2) . . ?
As1 N3 Li4 94.06(18) . . ?
Li3 N3 Li4 90.3(2) . . ?
C2 N4 C1 117.0(3) . . ?
C2 N4 Li1 114.0(3) . 2 ?
C1 N4 Li1 128.2(2) . 2 ?
C11 N5 C10 117.6(3) . . ?
C11 N5 Li1 112.0(3) . 2 ?
C10 N5 Li1 129.1(2) . 2 ?
C21 N6 C20 117.9(3) . . ?
C21 N6 Li1 113.3(3) . . ?
C20 N6 Li1 128.8(2) . . ?
C30 N7 Li2 116.8(3) . . ?
C30 N7 Li3 128.0(3) . . ?
Li2 N7 Li3 78.8(2) . . ?
C30 N7 H1N 108(2) . . ?
Li2 N7 H1N 108(2) . . ?
Li3 N7 H1N 114(2) . . ?
C31 N8 C30 118.5(3) . . ?
C31 N8 Li4 121.8(3) . . ?
C30 N8 Li4 119.4(3) . . ?
N5 Li1 N4 119.0(2) 2 2 ?
N5 Li1 N6 108.7(3) 2 . ?
N4 Li1 N6 108.9(3) 2 . ?
N5 Li1 As1 116.6(2) 2 . ?
N4 Li1 As1 118.3(2) 2 . ?
N6 Li1 As1 75.46(16) . . ?
N5 Li1 As1 72.68(16) 2 2 ?
N4 Li1 As1 73.84(17) 2 2 ?
N6 Li1 As1 175.2(2) . 2 ?
As1 Li1 As1 99.74(17) . 2 ?
O1 Li2 N7 116.6(3) . . ?
O1 Li2 N2 116.5(3) . . ?
N7 Li2 N2 118.6(3) . . ?
O1 Li2 N1 118.3(3) . . ?
N7 Li2 N1 98.6(3) . . ?
N2 Li2 N1 81.5(2) . . ?
O1 Li2 Li3 149.3(3) . . ?
N7 Li2 Li3 50.99(19) . . ?
N2 Li2 Li3 91.7(2) . . ?
N1 Li2 Li3 50.60(18) . . ?
O1 Li2 As1 130.8(3) . . ?
N7 Li2 As1 111.2(2) . . ?
N2 Li2 As1 40.85(11) . . ?
N1 Li2 As1 40.86(11) . . ?
Li3 Li2 As1 63.62(16) . . ?
O1 Li2 Li4 144.1(3) . . ?
N7 Li2 Li4 73.7(2) . . ?
N2 Li2 Li4 45.11(16) . . ?
N1 Li2 Li4 91.7(2) . . ?
Li3 Li2 Li4 65.1(2) . . ?
As1 Li2 Li4 60.89(15) . . ?
O2 Li3 N7 120.8(3) . . ?
O2 Li3 N1 115.2(3) . . ?
N7 Li3 N1 100.3(3) . . ?
O2 Li3 N3 114.5(3) . . ?
N7 Li3 N3 117.3(3) . . ?
N1 Li3 N3 80.0(2) . . ?
O2 Li3 Li2 151.8(3) . . ?
N7 Li3 Li2 50.22(18) . . ?
N1 Li3 Li2 53.19(19) . . ?
N3 Li3 Li2 90.1(2) . . ?
O2 Li3 C50 30.6(3) . . ?
N7 Li3 C50 149.9(4) . . ?
N1 Li3 C50 92.5(4) . . ?
N3 Li3 C50 91.6(4) . . ?
Li2 Li3 C50 144.7(5) . . ?
O2 Li3 As1 128.7(2) . . ?
N7 Li3 As1 109.3(2) . . ?
N1 Li3 As1 40.19(11) . . ?
N3 Li3 As1 40.38(11) . . ?
Li2 Li3 As1 62.37(16) . . ?
C50 Li3 As1 98.1(3) . . ?
O2 Li3 Li4 144.8(3) . . ?
N7 Li3 Li4 72.1(2) . . ?
N1 Li3 Li4 91.7(2) . . ?
N3 Li3 Li4 45.38(16) . . ?
Li2 Li3 Li4 62.8(2) . . ?
C50 Li3 Li4 135.0(4) . . ?
As1 Li3 Li4 59.85(14) . . ?
O3 Li4 N8 106.8(3) . . ?
O3 Li4 N2 113.2(3) . . ?
N8 Li4 N2 120.2(3) . . ?
O3 Li4 N3 113.9(3) . . ?
N8 Li4 N3 122.3(3) . . ?
N2 Li4 N3 78.6(2) . . ?
O3 Li4 As1 119.1(2) . . ?
N8 Li4 As1 134.1(3) . . ?
N2 Li4 As1 39.23(11) . . ?
N3 Li4 As1 39.49(11) . . ?
O3 Li4 Li2 153.8(3) . . ?
N8 Li4 Li2 80.0(2) . . ?
N2 Li4 Li2 45.98(16) . . ?
N3 Li4 Li2 80.8(2) . . ?
As1 Li4 Li2 58.11(14) . . ?
O3 Li4 Li3 152.5(3) . . ?
N8 Li4 Li3 82.2(2) . . ?
N2 Li4 Li3 82.0(2) . . ?
N3 Li4 Li3 44.29(16) . . ?
As1 Li4 Li3 58.18(14) . . ?
Li2 Li4 Li3 52.07(18) . . ?
N1 C1 N4 122.7(3) . . ?
N1 C1 C5 118.7(3) . . ?
N4 C1 C5 118.5(3) . . ?
N4 C2 C3 125.3(3) . . ?
N4 C2 H2 117.3 . . ?
C3 C2 H2 117.3 . . ?
C2 C3 C4 117.9(4) . . ?
C2 C3 H3 121.1 . . ?
C4 C3 H3 121.1 . . ?
C5 C4 C3 119.1(4) . . ?
C5 C4 H4 120.5 . . ?
C3 C4 H4 120.5 . . ?
C4 C5 C1 122.0(3) . . ?
C4 C5 H5 119.0 . . ?
C1 C5 H5 119.0 . . ?
N2 C10 N5 122.6(3) . . ?
N2 C10 C14 118.4(3) . . ?
N5 C10 C14 118.9(3) . . ?
N5 C11 C12 125.3(3) . . ?
N5 C11 H11 117.3 . . ?
C12 C11 H11 117.3 . . ?
C11 C12 C13 117.4(4) . . ?
C11 C12 H12 121.3 . . ?
C13 C12 H12 121.3 . . ?
C14 C13 C12 119.2(4) . . ?
C14 C13 H13 120.4 . . ?
C12 C13 H13 120.4 . . ?
C13 C14 C10 121.5(3) . . ?
C13 C14 H14 119.3 . . ?
C10 C14 H14 119.3 . . ?
N3 C20 N6 122.2(3) . . ?
N3 C20 C24 119.5(3) . . ?
N6 C20 C24 118.4(3) . . ?
N6 C21 C22 126.1(3) . . ?
N6 C21 H21 117.0 . . ?
C22 C21 H21 117.0 . . ?
C21 C22 C23 116.8(3) . . ?
C21 C22 H22 121.6 . . ?
C23 C22 H22 121.6 . . ?
C24 C23 C22 119.5(3) . . ?
C24 C23 H23 120.2 . . ?
C22 C23 H23 120.2 . . ?
C23 C24 C20 121.3(3) . . ?
C23 C24 H24 119.3 . . ?
C20 C24 H24 119.3 . . ?
N7 C30 N8 117.1(3) . . ?
N7 C30 C34 123.9(3) . . ?
N8 C30 C34 119.0(3) . . ?
N8 C31 C32 124.5(4) . . ?
N8 C31 H31 117.8 . . ?
C32 C31 H31 117.8 . . ?
C31 C32 C33 117.6(4) . . ?
C31 C32 H32 121.2 . . ?
C33 C32 H32 121.2 . . ?
C34 C33 C32 120.4(4) . . ?
C34 C33 H33 119.8 . . ?
C32 C33 H33 119.8 . . ?
C33 C34 C30 120.0(4) . . ?
C33 C34 H34 120.0 . . ?
C30 C34 H34 120.0 . . ?
C43 O1 C40 108.8(9) . . ?
C43 O1 Li2 122.6(11) . . ?
C40 O1 Li2 122.1(6) . . ?
C41 C40 O1 106.9(9) . . ?
C41 C40 H40A 110.3 . . ?
O1 C40 H40A 110.3 . . ?
C41 C40 H40B 110.3 . . ?
O1 C40 H40B 110.3 . . ?
H40A C40 H40B 108.6 . . ?
C40 C41 C42 105.5(10) . . ?
C40 C41 H41A 110.6 . . ?
C42 C41 H41A 110.6 . . ?
C40 C41 H41B 110.6 . . ?
C42 C41 H41B 110.6 . . ?
H41A C41 H41B 108.8 . . ?
C43 C42 C41 104.6(12) . . ?
C43 C42 H42A 110.8 . . ?
C41 C42 H42A 110.8 . . ?
C43 C42 H42B 110.8 . . ?
C41 C42 H42B 110.8 . . ?
H42A C42 H42B 108.9 . . ?
O1 C43 C42 100.6(13) . . ?
O1 C43 H43A 111.7 . . ?
C42 C43 H43A 111.7 . . ?
O1 C43 H43B 111.7 . . ?
C42 C43 H43B 111.7 . . ?
H43A C43 H43B 109.4 . . ?
C41' C40' H40C 110.8 . . ?
C41' C40' H40D 110.8 . . ?
H40C C40' H40D 108.9 . . ?
C40' C41' C42' 101.9(12) . . ?
C40' C41' H41C 111.4 . . ?
C42' C41' H41C 111.4 . . ?
C40' C41' H41D 111.4 . . ?
C42' C41' H41D 111.4 . . ?
H41C C41' H41D 109.3 . . ?
C43' C42' C41' 100.3(10) . . ?
C43' C42' H42C 111.7 . . ?
C41' C42' H42C 111.7 . . ?
C43' C42' H42D 111.7 . . ?
C41' C42' H42D 111.7 . . ?
H42C C42' H42D 109.5 . . ?
C42' C43' H43C 111.0 . . ?
C42' C43' H43D 111.0 . . ?
H43C C43' H43D 109.0 . . ?
C53 O2 C50 110.2(9) . . ?
C53 O2 Li3 120.9(8) . . ?
C50 O2 Li3 105.7(7) . . ?
O2 C50 C51 102.6(9) . . ?
O2 C50 Li3 43.7(4) . . ?
C51 C50 Li3 140.1(8) . . ?
O2 C50 H50A 111.2 . . ?
C51 C50 H50A 111.2 . . ?
Li3 C50 H50A 74.8 . . ?
O2 C50 H50B 111.2 . . ?
C51 C50 H50B 111.2 . . ?
Li3 C50 H50B 102.7 . . ?
H50A C50 H50B 109.2 . . ?
C52 C51 C50 105.7(10) . . ?
C52 C51 H51A 110.6 . . ?
C50 C51 H51A 110.6 . . ?
C52 C51 H51B 110.6 . . ?
C50 C51 H51B 110.6 . . ?
H51A C51 H51B 108.7 . . ?
C51 C52 C53 106.0(10) . . ?
C51 C52 H52A 110.5 . . ?
C53 C52 H52A 110.5 . . ?
C51 C52 H52B 110.5 . . ?
C53 C52 H52B 110.5 . . ?
H52A C52 H52B 108.7 . . ?
O2 C53 C52 107.1(10) . . ?
O2 C53 H53A 110.3 . . ?
C52 C53 H53A 110.3 . . ?
O2 C53 H53B 110.3 . . ?
C52 C53 H53B 110.3 . . ?
H53A C53 H53B 108.6 . . ?
C51' C50' H50C 111.2 . . ?
C51' C50' H50D 111.2 . . ?
H50C C50' H50D 109.1 . . ?
C52' C51' C50' 107.9(10) . . ?
C52' C51' H51C 110.1 . . ?
C50' C51' H51C 110.1 . . ?
C52' C51' H51D 110.1 . . ?
C50' C51' H51D 110.1 . . ?
H51C C51' H51D 108.4 . . ?
C51' C52' C53' 106.1(10) . . ?
C51' C52' H52C 110.5 . . ?
C53' C52' H52C 110.5 . . ?
C51' C52' H52D 110.5 . . ?
C53' C52' H52D 110.5 . . ?
H52C C52' H52D 108.7 . . ?
C52' C53' H53C 110.5 . . ?
C52' C53' H53D 110.5 . . ?
H53C C53' H53D 108.7 . . ?
C60 O3 C63 109.1(9) . . ?
C60 O3 Li4 131.5(10) . . ?
C63 O3 Li4 115.0(10) . . ?
O3 C60 C61 108.2(12) . . ?
O3 C60 H60A 110.1 . . ?
C61 C60 H60A 110.1 . . ?
O3 C60 H60B 110.1 . . ?
C61 C60 H60B 110.1 . . ?
H60A C60 H60B 108.4 . . ?
C62 C61 C60 104.5(12) . . ?
C62 C61 H61A 110.9 . . ?
C60 C61 H61A 110.9 . . ?
C62 C61 H61B 110.9 . . ?
C60 C61 H61B 110.9 . . ?
H61A C61 H61B 108.9 . . ?
C61 C62 C63 107.1(12) . . ?
C61 C62 H62A 110.3 . . ?
C63 C62 H62A 110.3 . . ?
C61 C62 H62B 110.3 . . ?
C63 C62 H62B 110.3 . . ?
H62A C62 H62B 108.5 . . ?
O3 C63 C62 108.5(11) . . ?
O3 C63 H63A 110.0 . . ?
C62 C63 H63A 110.0 . . ?
O3 C63 H63B 110.0 . . ?
C62 C63 H63B 110.0 . . ?
H63A C63 H63B 108.4 . . ?
C61' C60' H60C 110.2 . . ?
C61' C60' H60D 110.2 . . ?
H60C C60' H60D 108.5 . . ?
C62' C61' C60' 102.2(10) . . ?
C62' C61' H61C 111.3 . . ?
C60' C61' H61C 111.3 . . ?
C62' C61' H61D 111.3 . . ?
C60' C61' H61D 111.3 . . ?
H61C C61' H61D 109.2 . . ?
C61' C62' C63' 105.4(12) . . ?
C61' C62' H62C 110.7 . . ?
C63' C62' H62C 110.7 . . ?
C61' C62' H62D 110.7 . . ?
C63' C62' H62D 110.7 . . ?
H62C C62' H62D 108.8 . . ?
C62' C63' H63C 111.1 . . ?
C62' C63' H63D 111.1 . . ?
H63C C63' H63D 109.1 . . ?
C73 O4 C70 98.8(5) . . ?
C71 C70 O4 109.3(6) . . ?
C71 C70 H70A 109.8 . . ?
O4 C70 H70A 109.8 . . ?
C71 C70 H70B 109.8 . . ?
O4 C70 H70B 109.8 . . ?
H70A C70 H70B 108.3 . . ?
C70 C71 C72 110.7(5) . . ?
C70 C71 H71A 109.5 . . ?
C72 C71 H71A 109.5 . . ?
C70 C71 H71B 109.5 . . ?
C72 C71 H71B 109.5 . . ?
H71A C71 H71B 108.1 . . ?
C71 C72 C73 114.2(6) . . ?
C71 C72 H72A 108.7 . . ?
C73 C72 H72A 108.7 . . ?
C71 C72 H72B 108.7 . . ?
C73 C72 H72B 108.7 . . ?
H72A C72 H72B 107.6 . . ?
C72 C73 O4 102.1(6) . . ?
C72 C73 H73A 111.3 . . ?
O4 C73 H73A 111.3 . . ?
C72 C73 H73B 111.3 . . ?
O4 C73 H73B 111.3 . . ?
H73A C73 H73B 109.2 . . ?

loop_
_geom_bond_atom_site_label_1
_geom_bond_atom_site_label_2
_geom_bond_distance
_geom_bond_site_symmetry_2
_geom_bond_publ_flag
As1 N1 1.854(2) . ?
As1 N2 1.855(2) . ?
As1 N3 1.860(2) . ?
As1 Li1 2.714(5) . ?
As1 Li2 2.835(5) . ?
As1 Li3 2.867(5) . ?
As1 Li1 2.871(5) 2 ?
As1 Li4 2.917(5) . ?
N1 C1 1.331(4) . ?
N1 Li3 2.060(6) . ?
N1 Li2 2.135(6) . ?
N2 C10 1.344(4) . ?
N2 Li4 2.069(6) . ?
N2 Li2 2.100(6) . ?
N3 C20 1.344(4) . ?
N3 Li3 2.079(6) . ?
N3 Li4 2.120(6) . ?
N4 C2 1.358(4) . ?
N4 C1 1.381(4) . ?
N4 Li1 2.089(6) 2 ?
N5 C11 1.351(4) . ?
N5 C10 1.371(4) . ?
N5 Li1 2.087(6) 2 ?
N6 C21 1.347(4) . ?
N6 C20 1.370(4) . ?
N6 Li1 2.097(6) . ?
N7 C30 1.342(4) . ?
N7 Li2 2.028(6) . ?
N7 Li3 2.051(6) . ?
N7 H1N 0.877(10) . ?
N8 C31 1.342(5) . ?
N8 C30 1.362(4) . ?
N8 Li4 2.061(6) . ?
Li1 N5 2.087(6) 2 ?
Li1 N4 2.089(6) 2 ?
Li1 As1 2.871(5) 2 ?
Li2 O1 1.920(6) . ?
Li2 Li3 2.589(8) . ?
Li2 Li4 2.920(8) . ?
Li3 O2 1.971(6) . ?
Li3 C50 2.747(14) . ?
Li3 Li4 2.978(8) . ?
Li4 O3 1.985(6) . ?
C1 C5 1.423(4) . ?
C2 C3 1.362(5) . ?
C2 H2 0.9500 . ?
C3 C4 1.387(6) . ?
C3 H3 0.9500 . ?
C4 C5 1.346(5) . ?
C4 H4 0.9500 . ?
C5 H5 0.9500 . ?
C10 C14 1.426(4) . ?
C11 C12 1.372(5) . ?
C11 H11 0.9500 . ?
C12 C13 1.395(6) . ?
C12 H12 0.9500 . ?
C13 C14 1.357(5) . ?
C13 H13 0.9500 . ?
C14 H14 0.9500 . ?
C20 C24 1.418(4) . ?
C21 C22 1.348(5) . ?
C21 H21 0.9500 . ?
C22 C23 1.396(6) . ?
C22 H22 0.9500 . ?
C23 C24 1.357(5) . ?
C23 H23 0.9500 . ?
C24 H24 0.9500 . ?
C30 C34 1.432(4) . ?
C31 C32 1.373(6) . ?
C31 H31 0.9500 . ?
C32 C33 1.375(6) . ?
C32 H32 0.9500 . ?
C33 C34 1.356(6) . ?
C33 H33 0.9500 . ?
C34 H34 0.9500 . ?
O1 C43 1.427(13) . ?
O1 C40 1.460(12) . ?
C40 C41 1.381(14) . ?
C40 H40A 0.9900 . ?
C40 H40B 0.9900 . ?
C41 C42 1.568(17) . ?
C41 H41A 0.9900 . ?
C41 H41B 0.9900 . ?
C42 C43 1.47(2) . ?
C42 H42A 0.9900 . ?
C42 H42B 0.9900 . ?
C43 H43A 0.9900 . ?
C43 H43B 0.9900 . ?
C40' C41' 1.390(14) . ?
C40' H40C 0.9900 . ?
C40' H40D 0.9900 . ?
C41' C42' 1.568(15) . ?
C41' H41C 0.9900 . ?
C41' H41D 0.9900 . ?
C42' C43' 1.485(17) . ?
C42' H42C 0.9900 . ?
C42' H42D 0.9900 . ?
C43' H43C 0.9900 . ?
C43' H43D 0.9900 . ?
O2 C53 1.409(12) . ?
O2 C50 1.453(12) . ?
C50 C51 1.518(14) . ?
C50 H50A 0.9900 . ?
C50 H50B 0.9900 . ?
C51 C52 1.439(14) . ?
C51 H51A 0.9900 . ?
C51 H51B 0.9900 . ?
C52 C53 1.492(13) . ?
C52 H52A 0.9900 . ?
C52 H52B 0.9900 . ?
C53 H53A 0.9900 . ?
C53 H53B 0.9900 . ?
C50' C51' 1.510(14) . ?
C50' H50C 0.9900 . ?
C50' H50D 0.9900 . ?
C51' C52' 1.437(13) . ?
C51' H51C 0.9900 . ?
C51' H51D 0.9900 . ?
C52' C53' 1.493(12) . ?
C52' H52C 0.9900 . ?
C52' H52D 0.9900 . ?
C53' H53C 0.9900 . ?
C53' H53D 0.9900 . ?
O3 C60 1.370(12) . ?
O3 C63 1.396(10) . ?
C60 C61 1.486(17) . ?
C60 H60A 0.9900 . ?
C60 H60B 0.9900 . ?
C61 C62 1.429(15) . ?
C61 H61A 0.9900 . ?
C61 H61B 0.9900 . ?
C62 C63 1.444(16) . ?
C62 H62A 0.9900 . ?
C62 H62B 0.9900 . ?
C63 H63A 0.9900 . ?
C63 H63B 0.9900 . ?
C60' C61' 1.492(16) . ?
C60' H60C 0.9900 . ?
C60' H60D 0.9900 . ?
C61' C62' 1.440(14) . ?
C61' H61C 0.9900 . ?
C61' H61D 0.9900 . ?
C62' C63' 1.473(15) . ?
C62' H62C 0.9900 . ?
C62' H62D 0.9900 . ?
C63' H63C 0.9900 . ?
C63' H63D 0.9900 . ?
O4 C73 1.548(9) . ?
O4 C70 1.562(9) . ?
C70 C71 1.281(9) . ?
C70 H70A 0.9900 . ?
C70 H70B 0.9900 . ?
C71 C72 1.307(8) . ?
C71 H71A 0.9900 . ?
C71 H71B 0.9900 . ?
C72 C73 1.436(8) . ?
C72 H72A 0.9900 . ?
C72 H72B 0.9900 . ?
C73 H73A 0.9900 . ?
C73 H73B 0.9900 . ?
